data_2011872
loop_
_publ_author_name
'Liu, Jia-Geng'
'Nie, Jing-Jing'
'Xu, Duan-Jun'
'Xu, Yuan-Zhi'
'Wu, Jing-Yun'
'Chiang, Michael Y.'

_publ_section_title Dichloro(2,2'-diamino-4,4'-bi-1,3-thiazole-<i>N</i>^3^,<i>N</i>^3'^)copper(II)
_journal_issue 4
_journal_name_full 'Acta Crystallographica Section C'
_journal_page_first 354
_journal_page_last 355
_journal_paper_doi 10.1107/S0108270100020163
_journal_volume 57
_journal_year 2001
_chemical_formula_moiety 'C6 H6 Cl2 Cu N4 S2'
_chemical_formula_structural '[Cu (C6 H6 N4 S2) Cl2]'
_chemical_formula_sum 'C6 H6 Cl2 Cu N4 S2'
_chemical_formula_weight 332.71
_chemical_name_systematic
;
Dichloro(2,2'-diamino-4,4'-bi-1,3-thiazole-N^3^,N^3^')copper(II)
;
_space_group_IT_number 60
_symmetry_cell_setting orthorhombic
_symmetry_space_group_name_Hall '-P 2n 2ab'
_symmetry_space_group_name_H-M 'P b c n'
_audit_creation_method SHELXL
_cell_angle_alpha 90
_cell_angle_beta 90
_cell_angle_gamma 90
_cell_formula_units_Z 4
_cell_length_a 9.494(2)
_cell_length_b 15.936(3)
_cell_length_c 7.1370(14)
_cell_measurement_reflns_used 25
_cell_measurement_temperature 293(2)
_cell_measurement_theta_max 16
_cell_measurement_theta_min 8
_cell_volume 1079.8(4)
_computing_cell_refinement 'please provide details'
_computing_data_collection 'please provide details'
_computing_data_reduction 'please provide details'
_computing_molecular_graphics 'XP (Sheldrick, 1994)'
_computing_publication_material 'please provide details'
_computing_structure_refinement 'SHELXL93 (Sheldrick, 1993)'
_computing_structure_solution 'SHELXS93 (Sheldrick, 1993)'
_diffrn_ambient_temperature 293(2)
_diffrn_measurement_device 'Rigaku AFC-7S'
_diffrn_measurement_method \w/2\q
_diffrn_radiation_monochromator graphite
_diffrn_radiation_source 'fine-focus sealed tube'
_diffrn_radiation_type MoK\a
_diffrn_radiation_wavelength .71073
_diffrn_reflns_av_R_equivalents .000
_diffrn_reflns_av_sigmaI/netI .013
_diffrn_reflns_limit_h_max 11
_diffrn_reflns_limit_h_min 0
_diffrn_reflns_limit_k_max 18
_diffrn_reflns_limit_k_min 0
_diffrn_reflns_limit_l_max 8
_diffrn_reflns_limit_l_min 0
_diffrn_reflns_number 941
_diffrn_reflns_theta_max 25.0
_diffrn_reflns_theta_min 4.3
_diffrn_standards_decay_% .5
_diffrn_standards_interval_count 100
_diffrn_standards_number 3
_exptl_absorpt_coefficient_mu 2.871
_exptl_absorpt_correction_T_max .399
_exptl_absorpt_correction_T_min .361
_exptl_absorpt_correction_type '\y scan'
_exptl_absorpt_process_details '(North et al., 1968)'
_exptl_crystal_colour 'dark green'
_exptl_crystal_density_diffrn 2.047
_exptl_crystal_density_meas ?
_exptl_crystal_description 'hexagonal prism'
_exptl_crystal_F_000 660
_exptl_crystal_size_max .35
_exptl_crystal_size_mid .35
_exptl_crystal_size_min .32
_refine_diff_density_max .39
_refine_diff_density_min -.37
_refine_ls_extinction_method none
_refine_ls_goodness_of_fit_all 1.130
_refine_ls_goodness_of_fit_ref 1.153
_refine_ls_hydrogen_treatment refxyz
_refine_ls_matrix_type full
_refine_ls_number_parameters 78
_refine_ls_number_reflns 940
_refine_ls_number_restraints 0
_refine_ls_restrained_S_all 1.135
_refine_ls_restrained_S_obs 1.153
_refine_ls_R_factor_all .027
_refine_ls_R_factor_gt .023
_refine_ls_shift/su_max .001
_refine_ls_shift/su_mean .000
_refine_ls_structure_factor_coef Fsqd
_refine_ls_weighting_details 'w = 1/[\s^2^(Fo^2^)+(0.0292P)^2^+1.149P] where P=(Fo^2^+2Fc^2^)/3'
_refine_ls_weighting_scheme calc
_refine_ls_wR_factor_all .063
_refine_ls_wR_factor_ref .061
_reflns_number_gt 857
_reflns_number_total 941
_reflns_threshold_expression I>2\s(I)
_cod_data_source_file fr1305.cif
_cod_data_source_block I
_cod_depositor_comments
;
The following automatic conversions were performed:
'_symmetry_cell_setting' value 'Orthorhombic' changed to 'orthorhombic'
according to '/home/saulius/struct/CIF-dictionaries/cif_core.dic'
dictionary named 'cif_core.dic' version 2.4.1 from 2010-06-29.

Automatic conversion script
Id: cif_fix_enum 1527 2010-12-29 10:47:43Z saulius 

The following automatic conversions were performed:

'_geom_bond_publ_flag' tag value 'ues' was replaced with 'yes' value.

Automatic conversion script
Id: cif_fix_values 1646 2011-03-28 12:23:43Z adriana 

The following automatic conversions were performed:

'_symmetry_cell_setting' value 'Orthorhombic' changed to
'orthorhombic' according to
/home/saulius/struct/CIF-dictionaries/cif_core.dic dictionary named
'cif_core.dic' version 2.4.1 from 2010-06-29.

Automatic conversion script
Id: cif_fix_values 1715 2011-07-08 13:25:40Z adriana 

The following automatic conversions were performed:

'_exptl_crystal_density_meas' value 'not measured' was changed to '?'
- the value is perceived as not measured.

Automatic conversion script
Id: cif_fix_values 3008 2015-01-20 13:52:24Z robertas 
;
_cod_database_code 2011872
_cod_database_fobs_code 2011872

loop_
_symmetry_equiv_pos_as_xyz
'x, y, z'
'-x+1/2, -y+1/2, z+1/2'
'-x, y, -z+1/2'
'x+1/2, -y+1/2, -z'
'-x, -y, -z'
'x-1/2, y-1/2, -z-1/2'
'x, -y, z-1/2'
'-x-1/2, y-1/2, z'

loop_
_atom_site_aniso_label
_atom_site_aniso_U_11
_atom_site_aniso_U_22
_atom_site_aniso_U_33
_atom_site_aniso_U_12
_atom_site_aniso_U_13
_atom_site_aniso_U_23
Cu .0228(2) .0191(2) .0402(3) 0 .0001(2) 0
Cl1 .0422(4) .0314(4) .0752(6) .0017(3) .0044(4) -.0208(4)
S1 .0239(3) .0349(4) .0373(4) -.0078(3) .0048(3) .0010(3)
N1 .0182(9) .0246(10) .0285(10) .0008(8) .0014(8) .0014(9)
N2 .0235(11) .0352(13) .068(2) .0059(10) .0104(12) .0050(13)
C1 .0214(12) .0235(12) .0234(12) .0000(10) .0007(10) -.0007(9)
C2 .0277(13) .0263(13) .0366(14) -.0038(11) .0049(12) -.0014(11)
C3 .0220(12) .0300(12) .0284(12) -.0005(10) .0001(10) .0018(10)

loop_
_atom_site_label
_atom_site_fract_x
_atom_site_fract_y
_atom_site_fract_z
_atom_site_U_iso_or_equiv
_atom_site_thermal_displace_type
_atom_site_calc_flag
_atom_site_refinement_flags
_atom_site_occupancy
_atom_site_disorder_group
_atom_site_type_symbol
Cu 0 .33950(3) 0.25 .0274(2) Uani d S 1 . Cu
Cl1 .09711(8) .24619(4) 0.05419(13) .0496(2) Uani d . 1 . Cl
S1 .32564(7) .54107(4) 0.12590(10) .0321(2) Uani d . 1 . S
N1 .1310(2) .43387(13) 0.1953(3) .0238(4) Uani d . 1 . N
N2 .3483(3) .3731(2) 0.1155(4) .0421(6) Uani d . 1 . N
C1 .0741(2) .51341(15) 0.2207(3) .0228(5) Uani d . 1 . C
C2 .1611(3) .5783(2) 0.1885(4) .0302(6) Uani d . 1 . C
C3 .2647(3) .4386(2) 0.1444(3) .0268(5) Uani d . 1 . C
H2 .145(4) .629(3) 0.208(6) .060 Uiso d . 1 . H
H2B .430(4) .383(2) 0.076(6) .060 Uiso d . 1 . H
H2A .310(4) .329(3) 0.115(6) .060 Uiso d . 1 . H

loop_
_atom_type_symbol
_atom_type_description
_atom_type_scat_dispersion_real
_atom_type_scat_dispersion_imag
_atom_type_scat_source
C C .0033 .0016 'International Tables Vol C Tables 4.2.6.8 and 6.1.1.4'
H H .0000 .0000 'International Tables Vol C Tables 4.2.6.8 and 6.1.1.4'
N N .0061 .0033 'International Tables Vol C Tables 4.2.6.8 and 6.1.1.4'
S S .1246 .1234 'International Tables Vol C Tables 4.2.6.8 and 6.1.1.4'
Cl Cl .1484 .1585 'International Tables Vol C Tables 4.2.6.8 and 6.1.1.4'
Cu Cu .3201 1.2651 'International Tables Vol C Tables 4.2.6.8 and 6.1.1.4'

loop_
_geom_angle_atom_site_label_1
_geom_angle_atom_site_label_2
_geom_angle_atom_site_label_3
_geom_angle_site_symmetry_1
_geom_angle_site_symmetry_3
_geom_angle
_geom_angle_publ_flag
N1 Cu N1 . 3 81.85(12) yes
N1 Cu Cl1 . . 97.01(6) yes
N1 Cu Cl1 3 . 151.81(6) yes
Cl1 Cu Cl1 . 3 96.78(5) yes
C2 S1 C3 . . 90.12(12) ?
C3 N1 C1 . . 110.9(2) ?
C3 N1 Cu . . 134.2(2) ?
C1 N1 Cu . . 114.84(15) ?
C3 N2 H2B . . 118(3) ?
C3 N2 H2A . . 115(3) ?
H2B N2 H2A . . 126(4) ?
C2 C1 N1 . . 116.1(2) ?
C2 C1 C1 . 3 129.7(2) ?
N1 C1 C1 . 3 114.22(12) ?
C1 C2 S1 . . 109.6(2) ?
C1 C2 H2 . . 127(3) ?
S1 C2 H2 . . 123(3) ?
N1 C3 N2 . . 124.8(3) ?
N1 C3 S1 . . 113.2(2) ?
N2 C3 S1 . . 121.9(2) ?

loop_
_geom_bond_atom_site_label_1
_geom_bond_atom_site_label_2
_geom_bond_site_symmetry_2
_geom_bond_distance
_geom_bond_publ_flag
Cu N1 . 1.990(2) yes
Cu Cl1 . 2.2392(8) yes
S1 C2 . 1.730(3) yes
S1 C3 . 1.737(3) yes
N1 C3 . 1.322(3) yes
N1 C1 . 1.390(3) yes
N2 C3 . 1.327(4) yes
N2 H2B . .84(4) no
N2 H2A . .78(4) no
C1 C2 . 1.344(4) yes
C1 C1 3 1.467(5) yes
C2 H2 . .84(4) no
